data_4335121
loop_
_publ_author_name
'Belinda van der Westhuizen'
'Pieter J. Swarts'
'Louise M. van Jaarsveld'
'David C. Liles'
'Uwe Siegert'
'Jannie C. Swarts'
'Israel Fern\'andez'
'Daniela I. Bezuidenhout'

_publ_section_title
;
 Substituent Effects on the Electrochemical, Spectroscopic, and Structural
 Properties of Fischer Mono- and Biscarbene Complexes of Chromium(0)
;
_journal_name_full 'Inorganic Chemistry'
_journal_page_first 6674
_journal_page_last 6684
_journal_paper_doi 10.1021/ic4007422
_journal_volume 52
_journal_year 2013
_chemical_formula_moiety 'C20 H12 Cr2 O13'
_chemical_formula_sum 'C20 H12 Cr2 O13'
_chemical_formula_weight 564.30
_chemical_name_systematic
;
 \m-Furan-2,5-diylbis(ethoxycarbene)-bis[pentacarbonylchromium(0)]
;
_space_group_crystal_system triclinic
_space_group_IT_number 2
_space_group_name_Hall '-P 1'
_space_group_name_H-M_alt 'P -1'
_symmetry_space_group_name_Hall '-P 1'
_symmetry_space_group_name_H-M 'P -1'
_atom_sites_solution_hydrogens geom
_atom_sites_solution_primary intrinsic-phasing
_audit_creation_method SHELXL-2012
_cell_angle_alpha 89.575(2)
_cell_angle_beta 88.030(2)
_cell_angle_gamma 87.423(2)
_cell_formula_units_Z 4
_cell_length_a 6.2838(5)
_cell_length_b 12.6526(9)
_cell_length_c 29.1888(19)
_cell_measurement_reflns_used 9834
_cell_measurement_temperature 150(2)
_cell_measurement_theta_max 49.568
_cell_measurement_theta_min 5.271
_cell_volume 2316.9(3)
_computing_cell_refinement 'Bruker SAINT'
_computing_data_collection 'Bruker APEX2'
_computing_data_reduction 'Bruker SAINT'
_computing_molecular_graphics
; <i>ORTEP-3 for Windows</i> (Farrugia, 1997), <i>POV-RAY</i> (Cason, 2004),
 <i>Mercury</i> (Macrae <i>et al</i>., 2008)
;
_computing_publication_material ' <i>SHELXL-2012</i>, <i>PLATON</i> (Spek, 2009)'
_computing_structure_refinement ' Bruker SHELXTL, SHELXL-2012 (Sheldrick, 2012)''
_computing_structure_solution 'Bruker SHELXTS (Sheldrick, 2008, 2012)'
_diffrn_ambient_temperature 150(2)
_diffrn_detector_area_resol_mean 10.24
_diffrn_measured_fraction_theta_full 0.990
_diffrn_measured_fraction_theta_max 0.990
_diffrn_measurement_device_type 'Bruker kappa Photon CMOS'
_diffrn_measurement_method '\f and \w scans'
_diffrn_radiation_monochromator 'Quazar multi-layer optics'
_diffrn_radiation_type MoK\a
_diffrn_radiation_wavelength 0.71073
_diffrn_reflns_av_R_equivalents 0.0842
_diffrn_reflns_av_unetI/netI 0.0486
_diffrn_reflns_Laue_measured_fraction_full 0.990
_diffrn_reflns_Laue_measured_fraction_max 0.990
_diffrn_reflns_limit_h_max 7
_diffrn_reflns_limit_h_min -7
_diffrn_reflns_limit_k_max 15
_diffrn_reflns_limit_k_min -14
_diffrn_reflns_limit_l_max 34
_diffrn_reflns_limit_l_min -34
_diffrn_reflns_number 92144
_diffrn_reflns_point_group_measured_fraction_full 0.990
_diffrn_reflns_point_group_measured_fraction_max 0.990
_diffrn_reflns_theta_full 25.040
_diffrn_reflns_theta_max 25.040
_diffrn_reflns_theta_min 2.138
_diffrn_source ' I\mS  micro focus'
_exptl_absorpt_coefficient_mu 1.005
_exptl_absorpt_correction_T_max 0.7451
_exptl_absorpt_correction_T_min 0.6555
_exptl_absorpt_correction_type multi-scan
_exptl_absorpt_process_details SADABS
_exptl_crystal_colour dark-purple
_exptl_crystal_density_diffrn 1.618
_exptl_crystal_description needle
_exptl_crystal_F_000 1136
_exptl_crystal_size_max 0.376
_exptl_crystal_size_mid 0.020
_exptl_crystal_size_min 0.018
_refine_diff_density_max 0.356
_refine_diff_density_min -0.314
_refine_diff_density_rms 0.068
_refine_ls_extinction_method none
_refine_ls_goodness_of_fit_ref 1.090
_refine_ls_hydrogen_treatment constr
_refine_ls_matrix_type full
_refine_ls_number_parameters 657
_refine_ls_number_reflns 8131
_refine_ls_number_restraints 0
_refine_ls_restrained_S_all 1.090
_refine_ls_R_factor_all 0.0757
_refine_ls_R_factor_gt 0.0478
_refine_ls_shift/su_max 0.001
_refine_ls_shift/su_mean 0.000
_refine_ls_structure_factor_coef Fsqd
_refine_ls_weighting_details
;
 w=1/[\s^2^(Fo^2^)+(0.0292P)^2^+2.2628P]
 where P=(Fo^2^+2Fc^2^)/3
;
_refine_ls_weighting_scheme calc
_refine_ls_wR_factor_gt 0.0786
_refine_ls_wR_factor_ref 0.0858
_reflns_number_gt 6451
_reflns_number_total 8131
_reflns_threshold_expression 'I > 2\s(I)'
_cod_data_source_file ic4007422_si_001.cif
_cod_data_source_block mo_BvdW1045A_0m_a
_cod_database_code 4335121
_shelxl_version_number 2012-9

loop_
_space_group_symop_operation_xyz
'x, y, z'
'-x, -y, -z'

loop_
_atom_site_label
_atom_site_type_symbol
_atom_site_fract_x
_atom_site_fract_y
_atom_site_fract_z
_atom_site_U_iso_or_equiv
_atom_site_adp_type
_atom_site_occupancy
_atom_site_site_symmetry_order
_atom_site_calc_flag
_atom_site_refinement_flags_posn
_atom_site_refinement_flags_adp
_atom_site_refinement_flags_occupancy
_atom_site_disorder_assembly
_atom_site_disorder_group
Cr1 Cr -0.29208(8) 0.52436(4) 0.27123(2) 0.01525(13) Uani 1 1 d . . . . .
C1 C -0.4352(5) 0.5799(2) 0.22012(11) 0.0218(7) Uani 1 1 d . . . . .
O1 O -0.5238(4) 0.61407(19) 0.18927(8) 0.0347(6) Uani 1 1 d . . . . .
C2 C -0.1336(5) 0.4292(2) 0.23175(11) 0.0198(7) Uani 1 1 d . . . . .
O2 O -0.0383(4) 0.37592(18) 0.20645(8) 0.0327(6) Uani 1 1 d . . . . .
C3 C -0.0654(5) 0.6176(2) 0.26035(10) 0.0202(7) Uani 1 1 d . . . . .
O3 O 0.0766(4) 0.66800(18) 0.25272(8) 0.0312(6) Uani 1 1 d . . . . .
C4 C -0.4611(5) 0.6255(3) 0.30641(11) 0.0220(7) Uani 1 1 d . . . . .
O4 O -0.5714(4) 0.68646(19) 0.32480(8) 0.0354(6) Uani 1 1 d . . . . .
C5 C -0.5080(5) 0.4256(3) 0.28126(10) 0.0201(7) Uani 1 1 d . . . . .
O5 O -0.6402(4) 0.36719(19) 0.28639(8) 0.0316(6) Uani 1 1 d . . . . .
C6 C -0.1360(5) 0.4657(2) 0.32654(10) 0.0154(7) Uani 1 1 d . . . . .
O6 O -0.0551(3) 0.51423(15) 0.36160(7) 0.0206(5) Uani 1 1 d . . . . .
C7 C -0.0905(6) 0.6271(2) 0.37050(11) 0.0269(8) Uani 1 1 d . . . . .
H7A H -0.2426 0.6440 0.3785 0.032 Uiso 1 1 calc R U . . .
H7B H -0.0488 0.6692 0.3432 0.032 Uiso 1 1 calc R U . . .
C8 C 0.0460(6) 0.6506(3) 0.40989(12) 0.0338(9) Uani 1 1 d . . . . .
H8A H 0.0066 0.6061 0.4362 0.051 Uiso 1 1 calc R U . . .
H8B H 0.0246 0.7253 0.4182 0.051 Uiso 1 1 calc R U . . .
H8C H 0.1961 0.6356 0.4010 0.051 Uiso 1 1 calc R U . . .
Cr2 Cr 0.32317(8) 0.25634(4) 0.45784(2) 0.01940(13) Uani 1 1 d . . . . .
C9 C 0.4180(5) 0.3384(3) 0.50631(12) 0.0273(8) Uani 1 1 d . . . . .
O9 O 0.4736(4) 0.3869(2) 0.53613(9) 0.0439(7) Uani 1 1 d . . . . .
C10 C 0.4261(5) 0.3604(3) 0.41546(11) 0.0223(7) Uani 1 1 d . . . . .
O10 O 0.4865(4) 0.42532(19) 0.39189(8) 0.0328(6) Uani 1 1 d . . . . .
C11 C 0.5940(6) 0.1843(3) 0.45634(12) 0.0300(8) Uani 1 1 d . . . . .
O11 O 0.7599(4) 0.1437(2) 0.45779(11) 0.0525(8) Uani 1 1 d . . . . .
C12 C 0.2158(5) 0.1586(3) 0.50116(12) 0.0268(8) Uani 1 1 d . . . . .
O12 O 0.1516(4) 0.1017(2) 0.52870(9) 0.0424(7) Uani 1 1 d . . . . .
C13 C 0.0588(6) 0.3376(3) 0.46274(10) 0.0217(7) Uani 1 1 d . . . . .
O13 O -0.0940(4) 0.38851(19) 0.46738(8) 0.0314(6) Uani 1 1 d . . . . .
C14 C 0.2103(5) 0.1728(2) 0.40528(10) 0.0195(7) Uani 1 1 d . . . . .
C15 C 0.3363(7) -0.0087(3) 0.42239(14) 0.0436(10) Uani 1 1 d . . . . .
H15A H 0.4710 0.0197 0.4326 0.052 Uiso 1 1 calc R U . A 1
H15B H 0.2474 -0.0248 0.4500 0.052 Uiso 1 1 calc R U . A 1
O14 O 0.2249(4) 0.07054(16) 0.39476(7) 0.0282(6) Uani 1 1 d . . . . .
C16A C 0.382(4) -0.1016(9) 0.3975(5) 0.057(5) Uani 0.61(4) 1 d . . P B 1
H16A H 0.2482 -0.1301 0.3877 0.086 Uiso 0.61(4) 1 calc R U P B 1
H16B H 0.4560 -0.1537 0.4169 0.086 Uiso 0.61(4) 1 calc R U P B 1
H16C H 0.4722 -0.0859 0.3706 0.086 Uiso 0.61(4) 1 calc R U P B 1
C16B C 0.495(6) -0.067(3) 0.3885(6) 0.061(8) Uani 0.39(4) 1 d . . P B 2
H16D H 0.4191 -0.0892 0.3618 0.091 Uiso 0.39(4) 1 calc R U P B 2
H16E H 0.5606 -0.1286 0.4037 0.091 Uiso 0.39(4) 1 calc R U P B 2
H16F H 0.6061 -0.0186 0.3786 0.091 Uiso 0.39(4) 1 calc R U P B 2
O15 O 0.0495(3) 0.32687(15) 0.36903(6) 0.0163(5) Uani 1 1 d . . . . .
C17 C -0.0800(5) 0.3535(2) 0.33321(10) 0.0153(7) Uani 1 1 d . . . . .
C18 C -0.1332(5) 0.2633(2) 0.31193(10) 0.0187(7) Uani 1 1 d . . . . .
H18 H -0.2208 0.2591 0.2862 0.022 Uiso 1 1 calc R U . . .
C19 C -0.0349(5) 0.1782(2) 0.33500(10) 0.0211(7) Uani 1 1 d . . . . .
H19 H -0.0444 0.1054 0.3280 0.025 Uiso 1 1 calc R U . . .
C20 C 0.0778(5) 0.2192(2) 0.36951(10) 0.0173(7) Uani 1 1 d . . . . .
Cr21 Cr 0.26981(8) -0.03372(4) 0.22894(2) 0.01541(13) Uani 1 1 d . . . . .
C21 C 0.1197(5) -0.0875(2) 0.28066(11) 0.0221(7) Uani 1 1 d . . . . .
O21 O 0.0268(4) -0.11857(18) 0.31194(8) 0.0338(6) Uani 1 1 d . . . . .
C22 C 0.3989(5) 0.0620(2) 0.26816(11) 0.0198(7) Uani 1 1 d . . . . .
O22 O 0.4783(4) 0.11571(18) 0.29302(8) 0.0331(6) Uani 1 1 d . . . . .
C23 C 0.5071(6) -0.1277(3) 0.23995(10) 0.0222(8) Uani 1 1 d . . . . .
O23 O 0.6567(4) -0.17836(19) 0.24732(8) 0.0353(6) Uani 1 1 d . . . . .
C24 C 0.1322(5) -0.1321(3) 0.19162(11) 0.0221(7) Uani 1 1 d . . . . .
O24 O 0.0430(4) -0.18940(19) 0.17038(8) 0.0341(6) Uani 1 1 d . . . . .
C25 C 0.0390(5) 0.0648(3) 0.21872(10) 0.0197(7) Uani 1 1 d . . . . .
O25 O -0.1039(4) 0.12256(19) 0.21408(8) 0.0305(6) Uani 1 1 d . . . . .
C26 C 0.4373(5) 0.0259(2) 0.17384(10) 0.0148(7) Uani 1 1 d . . . . .
O26 O 0.5466(3) -0.02147(15) 0.13993(7) 0.0196(5) Uani 1 1 d . . . . .
C27 C 0.5487(5) -0.1345(2) 0.13084(11) 0.0218(7) Uani 1 1 d . . . . .
H27A H 0.4856 -0.1724 0.1574 0.026 Uiso 1 1 calc R U . . .
H27B H 0.6970 -0.1626 0.1254 0.026 Uiso 1 1 calc R U . . .
C28 C 0.4206(6) -0.1507(3) 0.08898(11) 0.0330(9) Uani 1 1 d . . . . .
H28A H 0.2724 -0.1261 0.0952 0.049 Uiso 1 1 calc R U . . .
H28B H 0.4255 -0.2261 0.0813 0.049 Uiso 1 1 calc R U . . .
H28C H 0.4806 -0.1105 0.0632 0.049 Uiso 1 1 calc R U . . .
Cr22 Cr 0.87921(8) 0.24128(4) 0.04144(2) 0.01758(13) Uani 1 1 d . . . . .
C29 C 1.0066(5) 0.1581(3) -0.00650(12) 0.0250(8) Uani 1 1 d . . . . .
O29 O 1.0832(4) 0.1082(2) -0.03571(8) 0.0401(7) Uani 1 1 d . . . . .
C30 C 0.9915(5) 0.1388(3) 0.08415(11) 0.0206(7) Uani 1 1 d . . . . .
O30 O 1.0622(4) 0.07625(19) 0.10807(8) 0.0327(6) Uani 1 1 d . . . . .
C31 C 1.1340(6) 0.3159(3) 0.04266(11) 0.0271(8) Uani 1 1 d . . . . .
O31 O 1.2924(4) 0.3572(2) 0.04151(10) 0.0475(7) Uani 1 1 d . . . . .
C32 C 0.7645(5) 0.3378(3) -0.00218(11) 0.0244(8) Uani 1 1 d . . . . .
O32 O 0.6961(4) 0.39355(19) -0.02952(9) 0.0399(7) Uani 1 1 d . . . . .
C33 C 0.6328(5) 0.1587(3) 0.03736(10) 0.0201(7) Uani 1 1 d . . . . .
O33 O 0.4893(4) 0.10857(18) 0.03326(7) 0.0291(6) Uani 1 1 d . . . . .
C34 C 0.7316(5) 0.3236(2) 0.09418(10) 0.0185(7) Uani 1 1 d . . . . .
O34 O 0.7190(4) 0.42583(16) 0.10421(7) 0.0273(6) Uani 1 1 d . . . . .
C35 C 0.8170(7) 0.5055(3) 0.07549(14) 0.0450(11) Uani 1 1 d . . . . .
H35A H 0.9673 0.4833 0.0681 0.054 Uiso 1 1 calc R U . C 1
H35B H 0.7413 0.5127 0.0464 0.054 Uiso 1 1 calc R U . C 1
O35 O 0.5996(3) 0.16789(14) 0.13104(6) 0.0156(5) Uani 1 1 d . . . . .
C36A C 0.809(3) 0.6037(10) 0.0980(6) 0.046(4) Uani 0.61(5) 1 d . . P D 1
H36A H 0.6608 0.6244 0.1063 0.069 Uiso 0.61(5) 1 calc R U P D 1
H36B H 0.8692 0.6574 0.0775 0.069 Uiso 0.61(5) 1 calc R U P D 1
H36C H 0.8921 0.5977 0.1258 0.069 Uiso 0.61(5) 1 calc R U P D 1
C36B C 0.921(10) 0.580(4) 0.1084(10) 0.099(16) Uani 0.39(5) 1 d . . P D 2
H36D H 0.8149 0.6046 0.1319 0.148 Uiso 0.39(5) 1 calc R U P D 2
H36E H 0.9732 0.6410 0.0912 0.148 Uiso 0.39(5) 1 calc R U P D 2
H36F H 1.0398 0.5423 0.1230 0.148 Uiso 0.39(5) 1 calc R U P D 2
C37 C 0.4663(5) 0.1390(2) 0.16689(9) 0.0139(7) Uani 1 1 d . . . . .
C38 C 0.3838(5) 0.2285(2) 0.18820(10) 0.0181(7) Uani 1 1 d . . . . .
H38 H 0.2872 0.2315 0.2140 0.022 Uiso 1 1 calc R U . . .
C39 C 0.4687(5) 0.3151(2) 0.16483(10) 0.0191(7) Uani 1 1 d . . . . .
H39 H 0.4399 0.3878 0.1717 0.023 Uiso 1 1 calc R U . . .
C40 C 0.6009(5) 0.2752(2) 0.13035(10) 0.0166(7) Uani 1 1 d . . . . .

loop_
_atom_site_aniso_label
_atom_site_aniso_U_11
_atom_site_aniso_U_22
_atom_site_aniso_U_33
_atom_site_aniso_U_23
_atom_site_aniso_U_13
_atom_site_aniso_U_12
Cr1 0.0148(3) 0.0161(3) 0.0146(3) 0.0008(2) 0.0004(2) 0.0010(2)
C1 0.022(2) 0.0209(18) 0.0216(18) -0.0018(15) 0.0042(15) 0.0020(15)
O1 0.0385(17) 0.0401(15) 0.0249(14) 0.0063(12) -0.0083(12) 0.0088(12)
C2 0.0186(19) 0.0216(17) 0.0194(17) 0.0039(14) -0.0036(14) -0.0009(15)
O2 0.0339(16) 0.0335(14) 0.0294(14) -0.0058(11) 0.0036(11) 0.0117(12)
C3 0.023(2) 0.0207(18) 0.0162(17) 0.0040(13) 0.0004(14) 0.0051(16)
O3 0.0305(15) 0.0289(13) 0.0346(14) 0.0053(11) 0.0050(11) -0.0095(12)
C4 0.021(2) 0.0259(18) 0.0190(17) 0.0025(15) -0.0033(14) -0.0002(16)
O4 0.0320(16) 0.0394(15) 0.0334(14) -0.0098(12) 0.0010(11) 0.0130(13)
C5 0.019(2) 0.0263(18) 0.0146(17) -0.0025(14) -0.0003(14) 0.0020(16)
O5 0.0236(15) 0.0371(14) 0.0349(14) -0.0041(11) 0.0039(11) -0.0129(12)
C6 0.0100(17) 0.0201(16) 0.0162(16) 0.0008(13) 0.0036(13) -0.0035(13)
O6 0.0278(14) 0.0150(11) 0.0194(12) -0.0020(9) -0.0067(10) -0.0007(10)
C7 0.039(2) 0.0149(17) 0.0273(19) -0.0065(14) -0.0059(16) -0.0003(15)
C8 0.041(2) 0.031(2) 0.030(2) -0.0105(16) -0.0026(17) -0.0075(17)
Cr2 0.0154(3) 0.0248(3) 0.0182(3) 0.0040(2) -0.0021(2) -0.0025(2)
C9 0.019(2) 0.037(2) 0.026(2) 0.0046(17) -0.0002(15) -0.0034(16)
O9 0.0389(17) 0.0622(18) 0.0321(15) -0.0106(14) -0.0100(13) -0.0107(14)
C10 0.0163(19) 0.0289(19) 0.0219(18) -0.0057(15) -0.0025(14) 0.0005(15)
O10 0.0339(16) 0.0366(15) 0.0286(14) 0.0050(12) 0.0042(11) -0.0129(12)
C11 0.019(2) 0.032(2) 0.039(2) 0.0074(16) -0.0022(16) -0.0065(17)
O11 0.0188(16) 0.0417(17) 0.097(2) 0.0153(16) -0.0059(15) 0.0016(13)
C12 0.020(2) 0.033(2) 0.027(2) -0.0023(17) -0.0065(15) 0.0020(16)
O12 0.0497(18) 0.0399(16) 0.0365(15) 0.0172(13) 0.0105(13) -0.0023(13)
C13 0.020(2) 0.0290(19) 0.0164(17) 0.0006(14) -0.0020(14) -0.0081(16)
O13 0.0238(15) 0.0384(15) 0.0310(14) -0.0013(11) 0.0002(11) 0.0068(12)
C14 0.0170(19) 0.0198(17) 0.0214(17) 0.0027(13) 0.0042(14) -0.0002(14)
C15 0.048(3) 0.029(2) 0.053(3) 0.0148(19) -0.016(2) 0.0087(19)
O14 0.0367(16) 0.0171(12) 0.0307(13) 0.0031(10) -0.0116(11) 0.0058(10)
C16A 0.094(12) 0.015(5) 0.064(6) -0.004(4) -0.039(8) 0.011(5)
C16B 0.083(17) 0.057(14) 0.041(9) -0.019(8) -0.039(9) 0.045(11)
O15 0.0177(12) 0.0147(11) 0.0168(11) 0.0018(8) -0.0044(9) -0.0008(9)
C17 0.0119(17) 0.0196(17) 0.0145(16) 0.0012(13) -0.0018(13) -0.0007(13)
C18 0.0181(19) 0.0204(17) 0.0179(17) -0.0002(13) -0.0049(13) -0.0010(14)
C19 0.024(2) 0.0159(17) 0.0235(18) -0.0028(14) -0.0004(15) 0.0006(14)
C20 0.0143(18) 0.0162(17) 0.0209(17) 0.0022(13) 0.0029(13) 0.0011(13)
Cr21 0.0159(3) 0.0150(3) 0.0156(3) 0.0020(2) -0.0018(2) -0.0035(2)
C21 0.025(2) 0.0205(17) 0.0216(19) -0.0004(14) -0.0047(15) -0.0041(15)
O21 0.0440(17) 0.0366(14) 0.0212(13) 0.0042(11) 0.0075(12) -0.0134(12)
C22 0.0164(19) 0.0209(17) 0.0218(18) 0.0051(14) 0.0036(14) -0.0007(14)
O22 0.0373(16) 0.0345(14) 0.0291(14) -0.0049(11) -0.0053(11) -0.0150(12)
C23 0.029(2) 0.0200(18) 0.0180(17) 0.0013(14) -0.0024(15) -0.0076(16)
O23 0.0344(16) 0.0288(14) 0.0422(15) 0.0053(11) -0.0103(12) 0.0093(13)
C24 0.020(2) 0.0220(18) 0.0240(18) 0.0063(15) 0.0007(15) -0.0030(15)
O24 0.0359(16) 0.0374(15) 0.0309(14) -0.0073(12) -0.0070(12) -0.0168(12)
C25 0.020(2) 0.0219(18) 0.0181(17) 0.0010(14) -0.0007(14) -0.0085(16)
O25 0.0242(15) 0.0327(14) 0.0343(14) -0.0013(11) -0.0050(11) 0.0070(12)
C26 0.0118(17) 0.0169(16) 0.0161(16) -0.0008(13) -0.0066(13) 0.0003(13)
O26 0.0264(14) 0.0134(11) 0.0185(12) -0.0024(9) 0.0055(10) -0.0008(9)
C27 0.026(2) 0.0128(16) 0.0266(18) -0.0045(13) 0.0009(15) 0.0007(14)
C28 0.044(3) 0.030(2) 0.0255(19) -0.0068(15) -0.0050(17) -0.0037(17)
Cr22 0.0152(3) 0.0198(3) 0.0177(3) 0.0028(2) 0.0006(2) -0.0008(2)
C29 0.018(2) 0.031(2) 0.0263(19) 0.0050(16) -0.0020(15) -0.0019(16)
O29 0.0334(16) 0.0549(17) 0.0312(15) -0.0120(13) 0.0058(12) 0.0043(13)
C30 0.0167(19) 0.0263(19) 0.0188(17) -0.0046(15) 0.0019(14) -0.0008(15)
O30 0.0336(16) 0.0349(14) 0.0287(14) 0.0074(12) -0.0049(11) 0.0082(12)
C31 0.023(2) 0.0246(19) 0.033(2) 0.0059(15) -0.0009(16) 0.0041(16)
O31 0.0183(16) 0.0332(15) 0.092(2) 0.0090(14) -0.0025(14) -0.0073(12)
C32 0.023(2) 0.0237(19) 0.0267(19) 0.0008(16) 0.0041(15) -0.0063(15)
O32 0.0493(18) 0.0322(15) 0.0388(15) 0.0166(13) -0.0114(13) -0.0031(13)
C33 0.022(2) 0.0235(18) 0.0150(17) 0.0023(13) -0.0023(14) 0.0019(16)
O33 0.0281(15) 0.0330(14) 0.0273(13) 0.0008(11) -0.0035(11) -0.0099(12)
C34 0.0165(18) 0.0157(17) 0.0236(17) 0.0035(13) -0.0031(14) -0.0025(13)
O34 0.0354(15) 0.0140(12) 0.0321(13) 0.0028(10) 0.0098(11) -0.0063(10)
C35 0.062(3) 0.021(2) 0.052(3) 0.0092(18) 0.021(2) -0.0157(19)
O35 0.0181(12) 0.0116(11) 0.0173(11) 0.0021(8) 0.0029(9) -0.0035(9)
C36A 0.068(9) 0.013(4) 0.053(6) 0.002(4) 0.033(6) -0.005(5)
C36B 0.15(3) 0.09(2) 0.060(14) -0.048(13) 0.066(17) -0.10(2)
C37 0.0084(17) 0.0214(17) 0.0122(15) 0.0005(13) -0.0014(12) -0.0033(13)
C38 0.0163(18) 0.0208(17) 0.0170(16) -0.0014(13) 0.0048(13) -0.0033(14)
C39 0.024(2) 0.0119(16) 0.0217(17) -0.0019(13) -0.0015(14) 0.0001(13)
C40 0.0193(19) 0.0129(16) 0.0181(16) 0.0015(13) -0.0037(14) -0.0037(13)

loop_
_atom_type_symbol
_atom_type_description
_atom_type_scat_dispersion_real
_atom_type_scat_dispersion_imag
_atom_type_scat_source
C C 0.0033 0.0016 'International Tables Vol C Tables 4.2.6.8 and 6.1.1.4'
H H 0.0000 0.0000 'International Tables Vol C Tables 4.2.6.8 and 6.1.1.4'
O O 0.0106 0.0060 'International Tables Vol C Tables 4.2.6.8 and 6.1.1.4'
Cr Cr 0.3209 0.6236 'International Tables Vol C Tables 4.2.6.8 and 6.1.1.4'

loop_
_geom_angle_atom_site_label_1
_geom_angle_atom_site_label_2
_geom_angle_atom_site_label_3
_geom_angle
C1 Cr1 C2 89.21(13)
C1 Cr1 C5 90.18(14)
C2 Cr1 C5 91.51(13)
C1 Cr1 C3 90.94(14)
C2 Cr1 C3 85.79(13)
C5 Cr1 C3 177.06(13)
C1 Cr1 C4 86.00(13)
C2 Cr1 C4 175.18(13)
C5 Cr1 C4 89.06(13)
C3 Cr1 C4 93.73(13)
C1 Cr1 C6 179.45(13)
C2 Cr1 C6 91.00(12)
C5 Cr1 C6 90.32(12)
C3 Cr1 C6 88.57(12)
C4 Cr1 C6 93.79(12)
O1 C1 Cr1 179.4(3)
O2 C2 Cr1 176.6(3)
O3 C3 Cr1 175.8(3)
O4 C4 Cr1 175.1(3)
O5 C5 Cr1 178.4(3)
O6 C6 C17 105.3(2)
O6 C6 Cr1 131.0(2)
C17 C6 Cr1 123.7(2)
C6 O6 C7 123.4(2)
O6 C7 C8 105.8(3)
O6 C7 H7A 110.6
C8 C7 H7A 110.6
O6 C7 H7B 110.6
C8 C7 H7B 110.6
H7A C7 H7B 108.7
C7 C8 H8A 109.5
C7 C8 H8B 109.5
H8A C8 H8B 109.5
C7 C8 H8C 109.5
H8A C8 H8C 109.5
H8B C8 H8C 109.5
C12 Cr2 C9 89.56(14)
C12 Cr2 C11 91.23(14)
C9 Cr2 C11 87.87(15)
C12 Cr2 C13 89.62(14)
C9 Cr2 C13 87.41(14)
C11 Cr2 C13 175.20(15)
C12 Cr2 C10 177.48(14)
C9 Cr2 C10 88.74(14)
C11 Cr2 C10 90.58(14)
C13 Cr2 C10 88.44(13)
C12 Cr2 C14 91.10(13)
C9 Cr2 C14 177.48(14)
C11 Cr2 C14 94.55(14)
C13 Cr2 C14 90.16(13)
C10 Cr2 C14 90.52(13)
O9 C9 Cr2 178.8(3)
O10 C10 Cr2 177.0(3)
O11 C11 Cr2 176.0(3)
O12 C12 Cr2 177.6(3)
O13 C13 Cr2 176.6(3)
O14 C14 C20 103.4(3)
O14 C14 Cr2 132.5(2)
C20 C14 Cr2 124.0(2)
C16A C15 O14 111.1(5)
O14 C15 C16B 104.8(8)
C16A C15 H15A 109.4
O14 C15 H15A 109.4
C16A C15 H15B 109.4
O14 C15 H15B 109.4
H15A C15 H15B 108.0
C14 O14 C15 123.2(3)
C15 C16A H16A 109.5
C15 C16A H16B 109.5
H16A C16A H16B 109.5
C15 C16A H16C 109.5
H16A C16A H16C 109.5
H16B C16A H16C 109.5
C15 C16B H16D 109.5
C15 C16B H16E 109.5
H16D C16B H16E 109.5
C15 C16B H16F 109.5
H16D C16B H16F 109.5
H16E C16B H16F 109.5
C20 O15 C17 107.4(2)
C18 C17 O15 108.9(3)
C18 C17 C6 133.9(3)
O15 C17 C6 117.2(3)
C17 C18 C19 107.3(3)
C17 C18 H18 126.3
C19 C18 H18 126.3
C20 C19 C18 107.3(3)
C20 C19 H19 126.3
C18 C19 H19 126.3
O15 C20 C19 109.0(3)
O15 C20 C14 116.9(3)
C19 C20 C14 134.1(3)
C21 Cr21 C25 89.83(13)
C21 Cr21 C22 88.79(13)
C25 Cr21 C22 91.60(13)
C21 Cr21 C23 90.87(14)
C25 Cr21 C23 177.73(13)
C22 Cr21 C23 86.26(13)
C21 Cr21 C24 88.75(13)
C25 Cr21 C24 88.16(13)
C22 Cr21 C24 177.53(13)
C23 Cr21 C24 94.01(13)
C21 Cr21 C26 178.73(13)
C25 Cr21 C26 90.65(12)
C22 Cr21 C26 90.02(12)
C23 Cr21 C26 88.60(12)
C24 Cr21 C26 92.44(12)
O21 C21 Cr21 178.9(3)
O22 C22 Cr21 176.9(3)
O23 C23 Cr21 175.4(3)
O24 C24 Cr21 177.2(3)
O25 C25 Cr21 177.3(3)
O26 C26 C37 105.4(2)
O26 C26 Cr21 131.4(2)
C37 C26 Cr21 123.1(2)
C26 O26 C27 124.6(2)
O26 C27 C28 108.0(3)
O26 C27 H27A 110.1
C28 C27 H27A 110.1
O26 C27 H27B 110.1
C28 C27 H27B 110.1
H27A C27 H27B 108.4
C27 C28 H28A 109.5
C27 C28 H28B 109.5
H28A C28 H28B 109.5
C27 C28 H28C 109.5
H28A C28 H28C 109.5
H28B C28 H28C 109.5
C29 Cr22 C32 90.08(14)
C29 Cr22 C31 88.21(14)
C32 Cr22 C31 91.11(14)
C29 Cr22 C33 87.70(14)
C32 Cr22 C33 89.69(13)
C31 Cr22 C33 175.84(14)
C29 Cr22 C30 88.29(13)
C32 Cr22 C30 177.64(14)
C31 Cr22 C30 90.54(14)
C33 Cr22 C30 88.54(13)
C29 Cr22 C34 176.69(13)
C32 Cr22 C34 91.44(13)
C31 Cr22 C34 94.70(13)
C33 Cr22 C34 89.36(13)
C30 Cr22 C34 90.10(12)
O29 C29 Cr22 179.6(3)
O30 C30 Cr22 177.4(3)
O31 C31 Cr22 176.2(3)
O32 C32 Cr22 177.8(3)
O33 C33 Cr22 177.3(3)
O34 C34 C40 103.9(2)
O34 C34 Cr22 132.3(2)
C40 C34 Cr22 123.8(2)
C34 O34 C35 122.9(3)
C36A C35 O34 110.5(6)
O34 C35 C36B 105.8(12)
C36A C35 H35A 109.5
O34 C35 H35A 109.5
C36A C35 H35B 109.5
O34 C35 H35B 109.5
H35A C35 H35B 108.1
C40 O35 C37 107.6(2)
C35 C36A H36A 109.5
C35 C36A H36B 109.5
H36A C36A H36B 109.5
C35 C36A H36C 109.5
H36A C36A H36C 109.5
H36B C36A H36C 109.5
C35 C36B H36D 109.5
C35 C36B H36E 109.5
H36D C36B H36E 109.5
C35 C36B H36F 109.5
H36D C36B H36F 109.5
H36E C36B H36F 109.5
C38 C37 O35 108.8(2)
C38 C37 C26 133.9(3)
O35 C37 C26 117.2(2)
C37 C38 C39 107.1(3)
C37 C38 H38 126.4
C39 C38 H38 126.4
C40 C39 C38 107.0(3)
C40 C39 H39 126.5
C38 C39 H39 126.5
O35 C40 C39 109.5(2)
O35 C40 C34 116.9(3)
C39 C40 C34 133.6(3)

loop_
_geom_bond_atom_site_label_1
_geom_bond_atom_site_label_2
_geom_bond_distance
Cr1 C1 1.884(3)
Cr1 C2 1.898(3)
Cr1 C5 1.900(4)
Cr1 C3 1.906(4)
Cr1 C4 1.908(3)
Cr1 C6 2.036(3)
C1 O1 1.146(4)
C2 O2 1.140(4)
C3 O3 1.135(4)
C4 O4 1.139(4)
C5 O5 1.141(4)
C6 O6 1.325(3)
C6 C17 1.460(4)
O6 C7 1.459(4)
C7 C8 1.497(5)
C7 H7A 0.9900
C7 H7B 0.9900
C8 H8A 0.9800
C8 H8B 0.9800
C8 H8C 0.9800
Cr2 C12 1.891(4)
Cr2 C9 1.890(4)
Cr2 C11 1.894(4)
Cr2 C13 1.915(4)
Cr2 C10 1.919(4)
Cr2 C14 2.035(3)
C9 O9 1.141(4)
C10 O10 1.137(4)
C11 O11 1.143(4)
C12 O12 1.150(4)
C13 O13 1.137(4)
C14 O14 1.330(4)
C14 C20 1.461(4)
C15 C16A 1.399(11)
C15 O14 1.452(4)
C15 C16B 1.545(19)
C15 H15A 0.9900
C15 H15B 0.9900
C16A H16A 0.9800
C16A H16B 0.9800
C16A H16C 0.9800
C16B H16D 0.9800
C16B H16E 0.9800
C16B H16F 0.9800
O15 C20 1.366(3)
O15 C17 1.378(3)
C17 C18 1.364(4)
C18 C19 1.397(4)
C18 H18 0.9500
C19 C20 1.369(4)
C19 H19 0.9500
Cr21 C21 1.891(3)
Cr21 C25 1.899(4)
Cr21 C22 1.899(3)
Cr21 C23 1.900(4)
Cr21 C24 1.915(3)
Cr21 C26 2.049(3)
C21 O21 1.143(4)
C22 O22 1.140(4)
C23 O23 1.139(4)
C24 O24 1.136(4)
C25 O25 1.143(4)
C26 O26 1.317(3)
C26 C37 1.463(4)
O26 C27 1.456(3)
C27 C28 1.506(4)
C27 H27A 0.9900
C27 H27B 0.9900
C28 H28A 0.9800
C28 H28B 0.9800
C28 H28C 0.9800
Cr22 C29 1.891(4)
Cr22 C32 1.895(4)
Cr22 C31 1.896(4)
Cr22 C33 1.914(4)
Cr22 C30 1.920(3)
Cr22 C34 2.038(3)
C29 O29 1.145(4)
C30 O30 1.137(4)
C31 O31 1.144(4)
C32 O32 1.143(4)
C33 O33 1.135(4)
C34 O34 1.326(4)
C34 C40 1.464(4)
O34 C35 1.452(4)
C35 C36A 1.407(16)
C35 C36B 1.53(3)
C35 H35A 0.9900
C35 H35B 0.9900
O35 C40 1.358(3)
O35 C37 1.375(3)
C36A H36A 0.9800
C36A H36B 0.9800
C36A H36C 0.9800
C36B H36D 0.9800
C36B H36E 0.9800
C36B H36F 0.9800
C37 C38 1.369(4)
C38 C39 1.402(4)
C38 H38 0.9500
C39 C40 1.368(4)
C39 H39 0.9500

loop_
_geom_torsion_atom_site_label_1
_geom_torsion_atom_site_label_2
_geom_torsion_atom_site_label_3
_geom_torsion_atom_site_label_4
_geom_torsion
C17 C6 O6 C7 -174.5(3)
Cr1 C6 O6 C7 8.8(4)
C6 O6 C7 C8 -174.3(3)
C20 C14 O14 C15 -177.4(3)
Cr2 C14 O14 C15 0.3(5)
C16A C15 O14 C14 -162.5(13)
C16B C15 O14 C14 -126.6(18)
C20 O15 C17 C18 0.5(3)
C20 O15 C17 C6 178.8(2)
O6 C6 C17 C18 172.5(3)
Cr1 C6 C17 C18 -10.5(5)
O6 C6 C17 O15 -5.3(3)
Cr1 C6 C17 O15 171.72(19)
O15 C17 C18 C19 0.1(3)
C6 C17 C18 C19 -177.8(3)
C17 C18 C19 C20 -0.6(3)
C17 O15 C20 C19 -0.9(3)
C17 O15 C20 C14 -179.6(2)
C18 C19 C20 O15 1.0(3)
C18 C19 C20 C14 179.4(3)
O14 C14 C20 O15 -174.5(2)
Cr2 C14 C20 O15 7.5(4)
O14 C14 C20 C19 7.2(5)
Cr2 C14 C20 C19 -170.7(3)
C37 C26 O26 C27 -174.6(3)
Cr21 C26 O26 C27 8.8(4)
C26 O26 C27 C28 106.9(3)
C40 C34 O34 C35 -176.5(3)
Cr22 C34 O34 C35 1.2(5)
C34 O34 C35 C36A -170.1(10)
C34 O34 C35 C36B -137(3)
C40 O35 C37 C38 0.4(3)
C40 O35 C37 C26 179.0(3)
O26 C26 C37 C38 174.8(3)
Cr21 C26 C37 C38 -8.2(5)
O26 C26 C37 O35 -3.3(3)
Cr21 C26 C37 O35 173.69(19)
O35 C37 C38 C39 0.0(3)
C26 C37 C38 C39 -178.3(3)
C37 C38 C39 C40 -0.4(4)
C37 O35 C40 C39 -0.7(3)
C37 O35 C40 C34 -179.2(3)
C38 C39 C40 O35 0.7(3)
C38 C39 C40 C34 178.9(3)
O34 C34 C40 O35 -174.4(3)
Cr22 C34 C40 O35 7.6(4)
O34 C34 C40 C39 7.5(5)
Cr22 C34 C40 C39 -170.5(3)
